data_7130427
loop_
_publ_author_name
'Debnath, Snehasish'
'Nair, Ratish R.'
'Ghosh, Riya'
'Kiranmai, Gaddam'
'Radhakishan, Narsini'
'Nagesh, Narayana'
'Chatterjee, Pabitra B.'

_publ_section_title
;
 A unique water soluble probe for measuring the cardiac marker
 homocysteine and its clinical validation
;
_journal_name_full 'Chemical Communications'
_journal_paper_doi 10.1039/D2CC01515C
_journal_year 2022
_chemical_formula_sum 'C15 H18 N2 O3'
_chemical_formula_weight 274.31
_space_group_crystal_system triclinic
_space_group_IT_number 2
_space_group_name_Hall '-P 1'
_space_group_name_H-M_alt 'P -1'
_atom_sites_solution_hydrogens mixed
_audit_creation_method SHELXL-2016/6
_audit_update_record
;
2021-08-27 deposited with the CCDC.	2022-07-18 downloaded from the CCDC.
;
_cell_angle_alpha 73.4860(10)
_cell_angle_beta 72.5660(10)
_cell_angle_gamma 83.895(2)
_cell_formula_units_Z 2
_cell_length_a 7.9174(3)
_cell_length_b 8.2811(3)
_cell_length_c 11.2569(5)
_cell_measurement_reflns_used 6118
_cell_measurement_temperature 100(2)
_cell_measurement_theta_max 31.51
_cell_measurement_theta_min 2.70
_cell_volume 674.92(5)
_computing_cell_refinement 'Bruker SAINT'
_computing_data_collection 'Bruker APEX2'
_computing_data_reduction 'Bruker SAINT'
_computing_molecular_graphics 'Bruker SHELXTL'
_computing_structure_refinement 'SHELXL-2016/6 (Sheldrick, 2016)'
_computing_structure_solution 'SHELXT 2014/5 (Sheldrick, 2014)'
_diffrn_ambient_temperature 100(2)
_diffrn_measured_fraction_theta_full 0.968
_diffrn_measured_fraction_theta_max 0.968
_diffrn_measurement_device_type 'Bruker APEX-II CCD'
_diffrn_measurement_method '\f and \w scans'
_diffrn_radiation_type MoK\a
_diffrn_radiation_wavelength 0.71073
_diffrn_reflns_av_R_equivalents 0.0256
_diffrn_reflns_av_unetI/netI 0.0349
_diffrn_reflns_Laue_measured_fraction_full 0.968
_diffrn_reflns_Laue_measured_fraction_max 0.968
_diffrn_reflns_limit_h_max 11
_diffrn_reflns_limit_h_min -11
_diffrn_reflns_limit_k_max 10
_diffrn_reflns_limit_k_min -12
_diffrn_reflns_limit_l_max 16
_diffrn_reflns_limit_l_min -16
_diffrn_reflns_number 9015
_diffrn_reflns_point_group_measured_fraction_full 0.968
_diffrn_reflns_point_group_measured_fraction_max 0.968
_diffrn_reflns_theta_full 25.242
_diffrn_reflns_theta_max 31.511
_diffrn_reflns_theta_min 2.697
_diffrn_source 'MICROFOCUS SEALED TUBE'
_exptl_absorpt_coefficient_mu 0.095
_exptl_absorpt_correction_type multi-scan
_exptl_absorpt_process_details 'BRUKER SADABS'
_exptl_crystal_colour brown
_exptl_crystal_density_diffrn 1.350
_exptl_crystal_description BLOCK
_exptl_crystal_F_000 292
_exptl_crystal_size_max 0.600
_exptl_crystal_size_mid 0.380
_exptl_crystal_size_min 0.300
_exptl_transmission_factor_max 0.7462
_exptl_transmission_factor_min 0.6973
_refine_diff_density_max 0.443
_refine_diff_density_min -0.210
_refine_diff_density_rms 0.044
_refine_ls_extinction_method none
_refine_ls_goodness_of_fit_ref 1.040
_refine_ls_hydrogen_treatment mixed
_refine_ls_matrix_type full
_refine_ls_number_parameters 188
_refine_ls_number_reflns 4351
_refine_ls_number_restraints 0
_refine_ls_restrained_S_all 1.040
_refine_ls_R_factor_all 0.0441
_refine_ls_R_factor_gt 0.0392
_refine_ls_shift/su_max 0.000
_refine_ls_shift/su_mean 0.000
_refine_ls_structure_factor_coef Fsqd
_refine_ls_weighting_details 'w=1/[\s^2^(Fo^2^)+(0.0610P)^2^+0.1266P] where P=(Fo^2^+2Fc^2^)/3'
_refine_ls_weighting_scheme calc
_refine_ls_wR_factor_gt 0.1096
_refine_ls_wR_factor_ref 0.1146
_reflns_Friedel_coverage 0.000
_reflns_number_gt 3863
_reflns_number_total 4351
_reflns_threshold_expression 'I > 2\s(I)'
_cod_data_source_file d2cc01515c2.cif
_cod_data_source_block SND29A_0m_a
_cod_depositor_comments
;
The following automatic conversions were performed:

data item '_exptl_absorpt_correction_type' value 'MULTI-SCAN' was
changed to 'multi-scan' in accordance with the
/home/data/users/saulius/crontab/automatic-downloads/rss-feeds/RSC/lib/dictionaries/cif_core.dic
dictionary named 'cif_core.dic' version 2.4.2 last updated on
2011-04-26.

Automatic conversion script
Id: cif_fix_values 7556 2019-12-06 15:28:31Z antanas 
;
_cod_database_code 7130427
_shelx_shelxl_version_number 2016/6
_shelx_space_group_comment
;
The symmetry employed for this shelxl refinement is uniquely defined
by the following loop, which should always be used as a source of
symmetry information in preference to the above space-group names.
They are only intended as comments.
;
_shelx_estimated_absorpt_t_min 0.945
_shelx_estimated_absorpt_t_max 0.972

loop_
_space_group_symop_operation_xyz
'x, y, z'
'-x, -y, -z'

loop_
_atom_site_label
_atom_site_type_symbol
_atom_site_fract_x
_atom_site_fract_y
_atom_site_fract_z
_atom_site_U_iso_or_equiv
_atom_site_adp_type
_atom_site_occupancy
_atom_site_site_symmetry_order
_atom_site_calc_flag
_atom_site_refinement_flags_posn
_atom_site_refinement_flags_adp
_atom_site_refinement_flags_occupancy
_atom_site_disorder_assembly
_atom_site_disorder_group
O1 O 0.88192(7) 0.57594(7) 0.18457(5) 0.01466(12) Uani 1 1 d . . . . .
O2 O 1.03616(8) 0.76772(8) 0.01775(6) 0.02191(14) Uani 1 1 d . . . . .
O3 O 0.56603(8) 0.14113(8) 0.52756(6) 0.02027(13) Uani 1 1 d . . . . .
N1 N 0.63450(8) 0.13534(8) 0.28770(6) 0.01425(13) Uani 1 1 d . . . . .
N2 N 0.40998(9) 0.27874(9) 0.10581(7) 0.01856(14) Uani 1 1 d . . . . .
C1 C 0.97272(10) 0.72605(9) 0.13409(8) 0.01590(15) Uani 1 1 d . . . . .
C2 C 0.98188(10) 0.81508(10) 0.22408(8) 0.01716(15) Uani 1 1 d . . . . .
H2 H 1.040133 0.919787 0.192356 0.021 Uiso 1 1 calc R U . . .
C3 C 0.90975(10) 0.75414(10) 0.35329(8) 0.01585(15) Uani 1 1 d . . . . .
C4 C 0.82165(10) 0.59560(9) 0.40186(7) 0.01455(14) Uani 1 1 d . . . . .
C5 C 0.74183(10) 0.51941(10) 0.53535(8) 0.01736(15) Uani 1 1 d . . . . .
H5 H 0.747107 0.574995 0.597226 0.021 Uiso 1 1 calc R U . . .
C6 C 0.65845(11) 0.36991(10) 0.57702(7) 0.01810(15) Uani 1 1 d . . . . .
H6 H 0.607720 0.323679 0.667013 0.022 Uiso 1 1 calc R U . . .
C7 C 0.64512(10) 0.27997(10) 0.48823(7) 0.01538(14) Uani 1 1 d . . . . .
C8 C 0.72537(9) 0.35509(9) 0.35232(7) 0.01341(14) Uani 1 1 d . . . . .
C9 C 0.81070(9) 0.51102(9) 0.31439(7) 0.01304(14) Uani 1 1 d . . . . .
C10 C 0.91985(11) 0.85130(11) 0.44461(9) 0.02124(17) Uani 1 1 d . . . . .
H10A H 0.986843 0.953903 0.395981 0.032 Uiso 1 1 calc R U . . .
H10B H 0.979372 0.781806 0.507193 0.032 Uiso 1 1 calc R U . . .
H10C H 0.799934 0.881758 0.490397 0.032 Uiso 1 1 calc R U . . .
C11 C 0.71426(9) 0.27705(9) 0.25770(7) 0.01350(14) Uani 1 1 d . . . . .
H11 H 0.767070 0.330346 0.169153 0.016 Uiso 1 1 calc R U . . .
C12 C 0.60639(9) 0.05699(9) 0.19467(7) 0.01453(14) Uani 1 1 d . . . . .
H12A H 0.619226 -0.066942 0.225279 0.017 Uiso 1 1 calc R U . . .
H12B H 0.696376 0.095868 0.110484 0.017 Uiso 1 1 calc R U . . .
C13 C 0.42152(10) 0.10359(10) 0.17832(8) 0.01689(15) Uani 1 1 d . . . . .
H13A H 0.392043 0.029427 0.132524 0.020 Uiso 1 1 calc R U . . .
H13B H 0.333940 0.085088 0.264480 0.020 Uiso 1 1 calc R U . . .
C14 C 0.22798(12) 0.34413(13) 0.13599(10) 0.0284(2) Uani 1 1 d . . . . .
H14A H 0.224162 0.461919 0.086079 0.043 Uiso 1 1 calc R U . . .
H14B H 0.184572 0.337133 0.228453 0.043 Uiso 1 1 calc R U . . .
H14C H 0.152994 0.277237 0.113708 0.043 Uiso 1 1 calc R U . . .
C15 C 0.47878(13) 0.29737(11) -0.03290(8) 0.02451(18) Uani 1 1 d . . . . .
H15A H 0.477506 0.416952 -0.079278 0.037 Uiso 1 1 calc R U . . .
H15B H 0.404566 0.235557 -0.059989 0.037 Uiso 1 1 calc R U . . .
H15C H 0.600480 0.252114 -0.052577 0.037 Uiso 1 1 calc R U . . .
H1C H 0.5829(19) 0.0890(18) 0.3740(15) 0.041(4) Uiso 1 1 d . . . . .

loop_
_atom_site_aniso_label
_atom_site_aniso_U_11
_atom_site_aniso_U_22
_atom_site_aniso_U_33
_atom_site_aniso_U_23
_atom_site_aniso_U_13
_atom_site_aniso_U_12
O1 0.0156(2) 0.0156(2) 0.0123(2) -0.00438(19) -0.00131(18) -0.00408(18)
O2 0.0245(3) 0.0224(3) 0.0164(3) -0.0054(2) 0.0007(2) -0.0087(2)
O3 0.0258(3) 0.0179(3) 0.0147(3) -0.0019(2) -0.0024(2) -0.0063(2)
N1 0.0155(3) 0.0147(3) 0.0127(3) -0.0034(2) -0.0039(2) -0.0019(2)
N2 0.0203(3) 0.0182(3) 0.0193(3) -0.0073(2) -0.0082(2) 0.0044(2)
C1 0.0138(3) 0.0155(3) 0.0180(3) -0.0052(3) -0.0026(2) -0.0026(2)
C2 0.0162(3) 0.0161(3) 0.0205(4) -0.0073(3) -0.0042(3) -0.0025(2)
C3 0.0140(3) 0.0171(3) 0.0196(3) -0.0088(3) -0.0059(3) 0.0008(2)
C4 0.0141(3) 0.0161(3) 0.0150(3) -0.0064(3) -0.0046(2) 0.0002(2)
C5 0.0196(3) 0.0203(3) 0.0143(3) -0.0072(3) -0.0057(3) 0.0003(3)
C6 0.0215(3) 0.0209(4) 0.0119(3) -0.0048(3) -0.0040(3) -0.0008(3)
C7 0.0159(3) 0.0163(3) 0.0134(3) -0.0034(3) -0.0038(2) -0.0001(2)
C8 0.0137(3) 0.0145(3) 0.0122(3) -0.0040(2) -0.0033(2) -0.0008(2)
C9 0.0119(3) 0.0150(3) 0.0123(3) -0.0043(2) -0.0031(2) 0.0001(2)
C10 0.0240(4) 0.0216(4) 0.0235(4) -0.0124(3) -0.0082(3) -0.0013(3)
C11 0.0127(3) 0.0147(3) 0.0131(3) -0.0041(2) -0.0032(2) 0.0000(2)
C12 0.0158(3) 0.0141(3) 0.0146(3) -0.0049(2) -0.0043(2) -0.0013(2)
C13 0.0156(3) 0.0178(3) 0.0186(3) -0.0060(3) -0.0053(3) -0.0019(2)
C14 0.0247(4) 0.0355(5) 0.0315(5) -0.0172(4) -0.0142(3) 0.0125(3)
C15 0.0312(4) 0.0229(4) 0.0192(4) -0.0052(3) -0.0091(3) 0.0049(3)

loop_
_atom_type_symbol
_atom_type_description
_atom_type_scat_dispersion_real
_atom_type_scat_dispersion_imag
_atom_type_scat_source
C C 0.0033 0.0016 'International Tables Vol C Tables 4.2.6.8 and 6.1.1.4'
H H 0.0000 0.0000 'International Tables Vol C Tables 4.2.6.8 and 6.1.1.4'
N N 0.0061 0.0033 'International Tables Vol C Tables 4.2.6.8 and 6.1.1.4'
O O 0.0106 0.0060 'International Tables Vol C Tables 4.2.6.8 and 6.1.1.4'

loop_
_geom_angle_atom_site_label_1
_geom_angle_atom_site_label_2
_geom_angle_atom_site_label_3
_geom_angle
_geom_angle_site_symmetry_1
_geom_angle_site_symmetry_3
_geom_angle_publ_flag
C9 O1 C1 122.02(6) . . ?
C11 N1 C12 124.79(6) . . ?
C11 N1 H1C 116.2(9) . . ?
C12 N1 H1C 118.7(9) . . ?
C13 N2 C15 110.98(6) . . ?
C13 N2 C14 111.23(7) . . ?
C15 N2 C14 109.76(7) . . ?
O2 C1 O1 116.09(7) . . ?
O2 C1 C2 126.92(7) . . ?
O1 C1 C2 116.99(7) . . ?
C3 C2 C1 121.93(7) . . ?
C3 C2 H2 119.0 . . ?
C1 C2 H2 119.0 . . ?
C2 C3 C4 119.27(7) . . ?
C2 C3 C10 120.59(7) . . ?
C4 C3 C10 120.14(7) . . ?
C9 C4 C5 117.25(7) . . ?
C9 C4 C3 118.65(7) . . ?
C5 C4 C3 124.10(7) . . ?
C6 C5 C4 122.18(7) . . ?
C6 C5 H5 118.9 . . ?
C4 C5 H5 118.9 . . ?
C5 C6 C7 121.61(7) . . ?
C5 C6 H6 119.2 . . ?
C7 C6 H6 119.2 . . ?
O3 C7 C6 121.35(7) . . ?
O3 C7 C8 121.57(7) . . ?
C6 C7 C8 117.08(7) . . ?
C9 C8 C11 120.27(7) . . ?
C9 C8 C7 118.90(7) . . ?
C11 C8 C7 120.80(7) . . ?
O1 C9 C4 121.09(7) . . ?
O1 C9 C8 115.92(6) . . ?
C4 C9 C8 122.99(7) . . ?
C3 C10 H10A 109.5 . . ?
C3 C10 H10B 109.5 . . ?
H10A C10 H10B 109.5 . . ?
C3 C10 H10C 109.5 . . ?
H10A C10 H10C 109.5 . . ?
H10B C10 H10C 109.5 . . ?
N1 C11 C8 122.52(7) . . ?
N1 C11 H11 118.7 . . ?
C8 C11 H11 118.7 . . ?
N1 C12 C13 109.73(6) . . ?
N1 C12 H12A 109.7 . . ?
C13 C12 H12A 109.7 . . ?
N1 C12 H12B 109.7 . . ?
C13 C12 H12B 109.7 . . ?
H12A C12 H12B 108.2 . . ?
N2 C13 C12 111.43(6) . . ?
N2 C13 H13A 109.3 . . ?
C12 C13 H13A 109.3 . . ?
N2 C13 H13B 109.3 . . ?
C12 C13 H13B 109.3 . . ?
H13A C13 H13B 108.0 . . ?
N2 C14 H14A 109.5 . . ?
N2 C14 H14B 109.5 . . ?
H14A C14 H14B 109.5 . . ?
N2 C14 H14C 109.5 . . ?
H14A C14 H14C 109.5 . . ?
H14B C14 H14C 109.5 . . ?
N2 C15 H15A 109.5 . . ?
N2 C15 H15B 109.5 . . ?
H15A C15 H15B 109.5 . . ?
N2 C15 H15C 109.5 . . ?
H15A C15 H15C 109.5 . . ?
H15B C15 H15C 109.5 . . ?

loop_
_geom_bond_atom_site_label_1
_geom_bond_atom_site_label_2
_geom_bond_distance
_geom_bond_site_symmetry_2
_geom_bond_publ_flag
O1 C9 1.3662(9) . ?
O1 C1 1.3887(9) . ?
O2 C1 1.2133(10) . ?
O3 C7 1.2679(9) . ?
N1 C11 1.3018(9) . ?
N1 C12 1.4572(9) . ?
N1 H1C 0.917(15) . ?
N2 C13 1.4567(10) . ?
N2 C15 1.4594(11) . ?
N2 C14 1.4596(11) . ?
C1 C2 1.4335(11) . ?
C2 C3 1.3575(11) . ?
C2 H2 0.9500 . ?
C3 C4 1.4378(10) . ?
C3 C10 1.4978(11) . ?
C4 C9 1.3870(10) . ?
C4 C5 1.4256(11) . ?
C5 C6 1.3590(11) . ?
C5 H5 0.9500 . ?
C6 C7 1.4381(11) . ?
C6 H6 0.9500 . ?
C7 C8 1.4463(10) . ?
C8 C9 1.4161(10) . ?
C8 C11 1.4211(10) . ?
C10 H10A 0.9800 . ?
C10 H10B 0.9800 . ?
C10 H10C 0.9800 . ?
C11 H11 0.9500 . ?
C12 C13 1.5251(10) . ?
C12 H12A 0.9900 . ?
C12 H12B 0.9900 . ?
C13 H13A 0.9900 . ?
C13 H13B 0.9900 . ?
C14 H14A 0.9800 . ?
C14 H14B 0.9800 . ?
C14 H14C 0.9800 . ?
C15 H15A 0.9800 . ?
C15 H15B 0.9800 . ?
C15 H15C 0.9800 . ?

loop_
_geom_torsion_atom_site_label_1
_geom_torsion_atom_site_label_2
_geom_torsion_atom_site_label_3
_geom_torsion_atom_site_label_4
_geom_torsion
_geom_torsion_site_symmetry_1
_geom_torsion_site_symmetry_2
_geom_torsion_site_symmetry_3
_geom_torsion_site_symmetry_4
_geom_torsion_publ_flag
C9 O1 C1 O2 177.15(7) . . . . ?
C9 O1 C1 C2 -2.81(10) . . . . ?
O2 C1 C2 C3 -178.17(8) . . . . ?
O1 C1 C2 C3 1.79(11) . . . . ?
C1 C2 C3 C4 0.09(12) . . . . ?
C1 C2 C3 C10 -179.30(7) . . . . ?
C2 C3 C4 C9 -1.04(11) . . . . ?
C10 C3 C4 C9 178.35(7) . . . . ?
C2 C3 C4 C5 179.78(7) . . . . ?
C10 C3 C4 C5 -0.83(11) . . . . ?
C9 C4 C5 C6 0.22(12) . . . . ?
C3 C4 C5 C6 179.41(7) . . . . ?
C4 C5 C6 C7 -0.33(12) . . . . ?
C5 C6 C7 O3 -179.47(7) . . . . ?
C5 C6 C7 C8 0.36(11) . . . . ?
O3 C7 C8 C9 179.54(7) . . . . ?
C6 C7 C8 C9 -0.29(10) . . . . ?
O3 C7 C8 C11 1.55(11) . . . . ?
C6 C7 C8 C11 -178.28(6) . . . . ?
C1 O1 C9 C4 1.94(11) . . . . ?
C1 O1 C9 C8 -178.56(6) . . . . ?
C5 C4 C9 O1 179.30(6) . . . . ?
C3 C4 C9 O1 0.06(11) . . . . ?
C5 C4 C9 C8 -0.16(11) . . . . ?
C3 C4 C9 C8 -179.39(6) . . . . ?
C11 C8 C9 O1 -1.28(10) . . . . ?
C7 C8 C9 O1 -179.27(6) . . . . ?
C11 C8 C9 C4 178.21(6) . . . . ?
C7 C8 C9 C4 0.21(11) . . . . ?
C12 N1 C11 C8 174.65(6) . . . . ?
C9 C8 C11 N1 -178.76(6) . . . . ?
C7 C8 C11 N1 -0.80(11) . . . . ?
C11 N1 C12 C13 -96.31(8) . . . . ?
C15 N2 C13 C12 82.04(8) . . . . ?
C14 N2 C13 C12 -155.46(7) . . . . ?
N1 C12 C13 N2 72.67(8) . . . . ?
